data_7110518
loop_
_publ_author_name
'Olszewska, Teresa'
'Milewska, Maria J.'
'Po\/lo\'nski, Tadeusz'
'Gdaniec, Maria'

_publ_section_title
;
 N-Nitrosopiperidines with chirality solely due to hindered rotation about
 the N--N bond: enantioselective inclusion complexation with optically
 active hosts
;
_journal_issue 15
_journal_name_full 'Chemical Communications'
_journal_page_first 1385
_journal_paper_doi 10.1039/a901718f
_journal_year 1999
_chemical_formula_moiety '(C33 H32 O4 . C11 H14 N2 O1)'
_chemical_formula_sum 'C44 H46 N2 O5'
_chemical_formula_weight 682.83
_chemical_name_systematic
; 
bis(R,R)-(-)-trans-2,3-bis(diphenylhydroxymethyl)-1,4-dioxaspiro(4.4)nonane
N-nitroso-4-phenylpiperidine  clathrate 
;
_space_group_IT_number 4
_symmetry_cell_setting monoclinic
_symmetry_space_group_name_Hall 'P 2yb'
_symmetry_space_group_name_H-M 'P 1 21 1'
_atom_sites_solution_hydrogens 'geom, hydroxy H atom difmap'
_atom_sites_solution_primary direct
_atom_sites_solution_secondary difmap
_audit_creation_method SHELXL
_cell_angle_alpha 90.00
_cell_angle_beta 97.04(2)
_cell_angle_gamma 90.00
_cell_formula_units_Z 2
_cell_length_a 11.292(2)
_cell_length_b 9.536(2)
_cell_length_c 17.654(4)
_cell_measurement_reflns_used 34
_cell_measurement_temperature 293(2)
_cell_measurement_theta_max 29
_cell_measurement_theta_min 8
_cell_volume 1886.7(7)
_computing_cell_refinement 'Kuma KM-4 software (Kuma Diffraction, 1991)'
_computing_data_collection 'Kuma KM-4 sofware (Kuma Diffraction, 1991)'
_computing_data_reduction 'Kuma KM-4 software (Kuma Diffraction, 1991)'
_computing_molecular_graphics
;
Stereochemical Workstation (Siemens Analytical X-Ray Instruments, Inc., 1989) 
;
_computing_publication_material 'SHELXL-93 (Sheldrick, 1993)'
_computing_structure_refinement 'SHELXL-93 (Sheldrick, 1993)'
_computing_structure_solution 'SHELXS-86 (Sheldrick, 1986)'
_diffrn_ambient_temperature 293(2)
_diffrn_measurement_device 'KM-4 four-circle diffractometer'
_diffrn_measurement_method '\w/2\q scan'
_diffrn_radiation_monochromator graphite
_diffrn_radiation_source 'fine-focus sealed tube'
_diffrn_radiation_type CuK\a
_diffrn_radiation_wavelength 1.54178
_diffrn_reflns_av_R_equivalents 0.0244
_diffrn_reflns_av_sigmaI/netI 0.0257
_diffrn_reflns_limit_h_max 13
_diffrn_reflns_limit_h_min -13
_diffrn_reflns_limit_k_max 11
_diffrn_reflns_limit_k_min 0
_diffrn_reflns_limit_l_max 20
_diffrn_reflns_limit_l_min 0
_diffrn_reflns_number 3511
_diffrn_reflns_theta_max 66.09
_diffrn_reflns_theta_min 2.52
_diffrn_standards_decay_% 1.7
_diffrn_standards_interval_count 100
_diffrn_standards_number 3
_exptl_absorpt_coefficient_mu 0.620
_exptl_absorpt_correction_type none
_exptl_crystal_colour COLOURLESS
_exptl_crystal_density_diffrn 1.202
_exptl_crystal_density_method 'NOT MEASURED'
_exptl_crystal_description NEEDLE
_exptl_crystal_F_000 728
_exptl_crystal_size_max 0.5
_exptl_crystal_size_mid 0.15
_exptl_crystal_size_min 0.03
_refine_diff_density_max 0.157
_refine_diff_density_min -0.208
_refine_diff_density_rms 0.035
_refine_ls_abs_structure_details 'Flack H D (1983), Acta Cryst. A39, 876-881'
_refine_ls_abs_structure_Flack 0.21(32)
_refine_ls_extinction_coef 0.0030(5)
_refine_ls_extinction_expression Fc^*^=kFc[1+0.001xFc^2^\l^3^/sin(2\q)]^-1/4^
_refine_ls_extinction_method SHELXL
_refine_ls_goodness_of_fit_all 1.072
_refine_ls_goodness_of_fit_obs 1.126
_refine_ls_hydrogen_treatment 'hydroxy H atoms refall; riding model'
_refine_ls_matrix_type full
_refine_ls_number_parameters 478
_refine_ls_number_reflns 3122
_refine_ls_number_restraints 13
_refine_ls_restrained_S_all 1.146
_refine_ls_restrained_S_obs 1.177
_refine_ls_R_factor_all 0.0696
_refine_ls_R_factor_obs 0.0418
_refine_ls_shift/esd_max -0.085
_refine_ls_shift/esd_mean 0.005
_refine_ls_structure_factor_coef Fsqd
_refine_ls_weighting_details 'w=1/[\s^2^(Fo^2^)+(0.0778P)^2^+0.1176P] where P=(Fo^2^+2Fc^2^)/3'
_refine_ls_weighting_scheme calc
_refine_ls_wR_factor_all 0.1271
_refine_ls_wR_factor_obs 0.1108
_reflns_number_observed 2633
_reflns_number_total 3418
_reflns_observed_criterion >2sigma(I)
_cod_data_source_file 901718fsup1.cif
_cod_data_source_block 3-5b
_cod_depositor_comments
;
The following automatic conversions were performed:

'_symmetry_cell_setting' value 'MONOCLINIC' changed to 'monoclinic'
according to /home/saulius/struct/CIF-dictionaries/cif_core.dic
dictionary named 'cif_core.dic' version 2.4.2 from
2011-04-26.

'_exptl_absorpt_correction_type' value 'NONE' changed to
'none' according to
/home/saulius/struct/CIF-dictionaries/cif_core.dic dictionary named
'cif_core.dic' version 2.4.2 from 2011-04-26.

Automatic conversion script
Id: cif_fix_values 1891 2012-01-12 08:04:46Z andrius 

The following automatic conversions were performed:

'_refine_ls_weighting_scheme' value 'calc
w=1/[\s^2^(Fo^2^)+(0.0778P)^2^+0.1176P] where P=(Fo^2^+2Fc^2^)/3' was
changed to 'calc'. New tag '_refine_ls_weighting_details' was
created. The value of the new tag was set to
'w=1/[\s^2^(Fo^2^)+(0.0778P)^2^+0.1176P] where P=(Fo^2^+2Fc^2^)/3'.

Automatic conversion script
Id: cif_fix_values 3143 2015-03-26 13:38:13Z robertas 
;
_cod_original_sg_symbol_H-M P2(1)
_cod_database_code 7110518

loop_
_symmetry_equiv_pos_as_xyz
'x, y, z'
'-x, y+1/2, -z'

loop_
_atom_site_aniso_label
_atom_site_aniso_U_11
_atom_site_aniso_U_22
_atom_site_aniso_U_33
_atom_site_aniso_U_23
_atom_site_aniso_U_13
_atom_site_aniso_U_12
O1 0.0538(13) 0.068(2) 0.0571(13) -0.0201(12) 0.0131(11) -0.0128(12)
O2 0.0606(14) 0.060(2) 0.071(2) -0.0144(14) 0.0184(12) -0.0209(13)
O3 0.0517(12) 0.0508(14) 0.0629(13) -0.0137(12) 0.0163(10) -0.0146(11)
O4 0.0474(12) 0.0463(13) 0.0534(12) 0.0039(11) 0.0065(10) -0.0052(11)
C2 0.050(2) 0.058(2) 0.061(2) -0.011(2) 0.011(2) -0.009(2)
C4 0.0420(15) 0.045(2) 0.0421(15) 0.0009(13) 0.0038(12) -0.0076(13)
C5 0.048(2) 0.046(2) 0.0424(15) -0.0033(14) 0.0064(13) -0.0066(14)
C6 0.054(2) 0.050(2) 0.049(2) -0.0062(15) 0.0041(14) -0.010(2)
C7 0.044(2) 0.036(2) 0.0404(14) 0.0026(12) 0.0027(12) -0.0035(13)
C8 0.075(2) 0.053(2) 0.053(2) -0.007(2) -0.012(2) -0.013(2)
C9 0.095(3) 0.077(3) 0.077(3) -0.017(2) -0.032(2) 0.011(3)
C10 0.153(6) 0.085(4) 0.105(4) -0.021(4) -0.064(4) 0.028(4)
C11 0.215(8) 0.081(4) 0.074(4) 0.009(3) -0.050(5) -0.015(5)
C12 0.170(6) 0.091(4) 0.058(3) 0.014(3) -0.025(3) -0.036(4)
C13 0.107(3) 0.079(3) 0.050(2) 0.003(2) -0.006(2) -0.024(3)
C14 0.067(2) 0.049(2) 0.049(2) -0.005(2) 0.013(2) -0.013(2)
C15 0.079(3) 0.063(3) 0.068(2) -0.016(2) -0.001(2) -0.008(2)
C16 0.105(4) 0.073(3) 0.079(3) -0.032(2) 0.003(3) -0.018(3)
C17 0.108(4) 0.059(3) 0.086(3) -0.019(2) 0.027(3) -0.006(3)
C18 0.093(3) 0.055(2) 0.073(3) -0.003(2) 0.017(2) 0.004(2)
C19 0.080(2) 0.057(2) 0.058(2) -0.006(2) 0.007(2) -0.006(2)
C20 0.056(2) 0.044(2) 0.0399(15) 0.0017(14) 0.0076(13) 0.006(2)
C21 0.061(2) 0.056(2) 0.055(2) 0.004(2) -0.004(2) -0.001(2)
C22 0.066(2) 0.080(3) 0.058(2) 0.003(2) -0.011(2) 0.010(2)
C23 0.085(3) 0.074(3) 0.057(2) 0.014(2) -0.004(2) 0.024(2)
C24 0.095(3) 0.050(2) 0.072(2) 0.016(2) -0.004(2) 0.014(2)
C25 0.074(2) 0.043(2) 0.053(2) 0.005(2) 0.002(2) 0.002(2)
C26 0.046(2) 0.041(2) 0.045(2) 0.0015(14) 0.0041(13) 0.0057(14)
C27 0.073(2) 0.052(2) 0.057(2) 0.005(2) 0.020(2) 0.006(2)
C28 0.076(3) 0.066(3) 0.077(2) -0.016(2) 0.024(2) 0.009(2)
C29 0.068(2) 0.046(2) 0.104(3) -0.013(2) 0.013(2) 0.005(2)
C30 0.070(2) 0.043(2) 0.088(3) 0.003(2) 0.013(2) -0.002(2)
C31 0.061(2) 0.044(2) 0.058(2) 0.005(2) 0.011(2) 0.001(2)
C32 0.076(3) 0.076(3) 0.099(3) -0.006(3) 0.042(2) -0.011(2)
C33 0.079(3) 0.191(8) 0.144(5) 0.016(6) 0.034(3) -0.020(5)
C34 0.071(3) 0.145(6) 0.160(6) -0.029(5) 0.013(3) 0.038(4)
C35 0.070(2) 0.064(3) 0.093(3) -0.020(2) -0.010(2) 0.005(2)
O1G 0.075(3) 0.087(4) 0.108(4) -0.004(3) -0.027(2) 0.026(3)
N2G 0.070(3) 0.083(4) 0.078(4) 0.016(3) -0.005(3) -0.005(3)
N1G 0.090(2) 0.070(3) 0.081(2) 0.016(2) -0.005(2) 0.001(2)
C2G 0.092(3) 0.120(4) 0.072(3) 0.007(3) 0.009(2) 0.027(3)
C3G 0.088(3) 0.104(4) 0.065(2) 0.002(3) 0.010(2) 0.020(3)
C4G 0.072(2) 0.060(2) 0.069(2) 0.002(2) 0.006(2) -0.010(2)
C5G 0.106(4) 0.109(4) 0.080(3) 0.025(3) 0.029(3) 0.028(3)
C6G 0.118(4) 0.115(4) 0.074(3) 0.026(3) 0.021(3) 0.019(4)
C7G 0.076(2) 0.058(2) 0.065(2) 0.003(2) 0.012(2) -0.001(2)
C8G 0.098(3) 0.072(3) 0.078(3) 0.010(2) 0.017(2) -0.005(3)
C9G 0.128(5) 0.092(4) 0.085(3) 0.029(3) 0.018(3) 0.013(4)
C10G 0.113(4) 0.115(5) 0.098(4) 0.015(4) -0.004(3) 0.025(4)
C11G 0.090(4) 0.120(5) 0.127(5) 0.017(4) -0.011(3) 0.007(4)
C12G 0.082(3) 0.082(3) 0.106(3) 0.012(3) 0.002(3) -0.009(3)

loop_
_atom_site_label
_atom_site_type_symbol
_atom_site_fract_x
_atom_site_fract_y
_atom_site_fract_z
_atom_site_U_iso_or_equiv
_atom_site_thermal_displace_type
_atom_site_occupancy
_atom_site_calc_flag
_atom_site_refinement_flags
O1 O 0.6173(2) 0.4327(3) 0.25370(13) 0.0591(7) Uani 1 d .
O2 O 0.9157(2) 0.5542(3) 0.2306(2) 0.0633(7) Uani 1 d .
H2O H 0.9193(35) 0.4900(52) 0.1908(24) 0.071(12) Uiso 1 d .
O3 O 0.6223(2) 0.2369(3) 0.18079(13) 0.0544(6) Uani 1 d .
O4 O 0.9029(2) 0.3587(3) 0.11900(13) 0.0490(5) Uani 1 d .
H4O H 0.9529(43) 0.2998(58) 0.1404(27) 0.086(16) Uiso 1 d .
C2 C 0.5434(3) 0.3268(4) 0.2162(2) 0.0559(9) Uani 1 d .
C4 C 0.7389(3) 0.2978(3) 0.1855(2) 0.0431(7) Uani 1 d .
H4 H 0.7918(3) 0.2492(3) 0.2234(2) 0.052 Uiso 1 d R
C5 C 0.7195(3) 0.4484(4) 0.2148(2) 0.0456(7) Uani 1 d .
H5 H 0.7004(3) 0.5092(4) 0.1717(2) 0.055 Uiso 1 d R
C6 C 0.8181(3) 0.5166(4) 0.2715(2) 0.0512(8) Uani 1 d .
C7 C 0.7889(3) 0.2871(3) 0.1079(2) 0.0403(7) Uani 1 d .
C8 C 0.8576(4) 0.4168(4) 0.3374(2) 0.0621(10) Uani 1 d .
C9 C 0.9652(4) 0.3491(5) 0.3427(3) 0.0867(14) Uani 1 d .
H9 H 1.0205(4) 0.3668(5) 0.3066(3) 0.104 Uiso 1 d R
C10 C 0.9975(7) 0.2510(7) 0.4038(4) 0.121(3) Uani 1 d .
H10 H 1.0722(7) 0.2016(7) 0.4096(4) 0.145 Uiso 1 d R
C11 C 0.9193(9) 0.2271(7) 0.4558(4) 0.129(3) Uani 1 d .
H11 H 0.9370(9) 0.1658(7) 0.4988(4) 0.155 Uiso 1 d R
C12 C 0.8129(7) 0.2940(7) 0.4503(3) 0.109(2) Uani 1 d .
H12 H 0.7552(7) 0.2787(7) 0.4851(3) 0.131 Uiso 1 d R
C13 C 0.7817(5) 0.3887(5) 0.3924(2) 0.0801(13) Uani 1 d .
H13 H 0.7063(5) 0.4362(5) 0.3892(2) 0.096 Uiso 1 d R
C14 C 0.7781(3) 0.6588(4) 0.3014(2) 0.0547(8) Uani 1 d .
C15 C 0.8440(4) 0.7180(5) 0.3645(2) 0.0708(11) Uani 1 d .
H15 H 0.9084(4) 0.6657(5) 0.3916(2) 0.085 Uiso 1 d R
C16 C 0.8201(5) 0.8521(6) 0.3884(3) 0.0861(14) Uani 1 d .
H16 H 0.8673(5) 0.8917(6) 0.4321(3) 0.103 Uiso 1 d R
C17 C 0.7292(5) 0.9287(5) 0.3500(3) 0.0830(13) Uani 1 d .
H17 H 0.7115(5) 1.0209(5) 0.3673(3) 0.100 Uiso 1 d R
C18 C 0.6617(4) 0.8710(5) 0.2886(2) 0.0729(11) Uani 1 d .
H18 H 0.6001(4) 0.9255(5) 0.2600(2) 0.088 Uiso 1 d R
C19 C 0.6853(4) 0.7369(4) 0.2639(2) 0.0649(10) Uani 1 d .
H19 H 0.6360(4) 0.6959(4) 0.2214(2) 0.078 Uiso 1 d R
C20 C 0.7097(3) 0.3604(4) 0.0442(2) 0.0463(7) Uani 1 d .
C21 C 0.6123(3) 0.2914(4) 0.0055(2) 0.0587(9) Uani 1 d .
H21 H 0.5966(3) 0.1961(4) 0.0186(2) 0.070 Uiso 1 d R
C22 C 0.5379(3) 0.3586(5) -0.0518(2) 0.0697(11) Uani 1 d .
H22 H 0.4709(3) 0.3084(5) -0.0773(2) 0.084 Uiso 1 d R
C23 C 0.5615(4) 0.4961(5) -0.0712(2) 0.0730(11) Uani 1 d .
H23 H 0.5145(4) 0.5421(5) -0.1129(2) 0.088 Uiso 1 d R
C24 C 0.6576(4) 0.5638(5) -0.0339(2) 0.0735(11) Uani 1 d .
H24 H 0.6711(4) 0.6610(5) -0.0440(2) 0.088 Uiso 1 d R
C25 C 0.7326(3) 0.4979(4) 0.0232(2) 0.0568(9) Uani 1 d .
H25 H 0.8013(3) 0.5470(4) 0.0473(2) 0.068 Uiso 1 d R
C26 C 0.8123(3) 0.1361(3) 0.0842(2) 0.0444(7) Uani 1 d .
C27 C 0.8656(3) 0.1179(4) 0.0175(2) 0.0598(9) Uani 1 d .
H27 H 0.8859(3) 0.1992(4) -0.0104(2) 0.072 Uiso 1 d R
C28 C 0.8939(4) -0.0129(5) -0.0076(2) 0.0721(11) Uani 1 d .
H28 H 0.9291(4) -0.0236(5) -0.0541(2) 0.086 Uiso 1 d R
C29 C 0.8689(4) -0.1305(5) 0.0337(3) 0.0727(11) Uani 1 d .
H29 H 0.8888(4) -0.2225(5) 0.0170(3) 0.087 Uiso 1 d R
C30 C 0.8160(4) -0.1147(4) 0.0994(3) 0.0670(10) Uani 1 d .
H30 H 0.7975(4) -0.1968(4) 0.1272(3) 0.080 Uiso 1 d R
C31 C 0.7877(3) 0.0181(4) 0.1248(2) 0.0540(8) Uani 1 d .
H31 H 0.7517(3) 0.0291(4) 0.1710(2) 0.065 Uiso 1 d R
C32 C 0.4796(4) 0.2501(6) 0.2752(3) 0.0809(12) Uani 1 d .
H32B H 0.4921(4) 0.2989(6) 0.3231(3) 0.097 Uiso 1 d R
H32A H 0.5112(4) 0.1569(6) 0.2825(3) 0.097 Uiso 1 d R
C33 C 0.3552(5) 0.2526(11) 0.2500(4) 0.137(3) Uani 1 d .
H33B H 0.3076(5) 0.2522(11) 0.2914(4) 0.164 Uiso 1 d R
H33A H 0.3364(5) 0.1710(11) 0.2190(4) 0.164 Uiso 1 d R
C34 C 0.3348(5) 0.3790(9) 0.1993(4) 0.125(2) Uani 1 d .
H34B H 0.2620(5) 0.3735(9) 0.1650(4) 0.151 Uiso 1 d R
H34A H 0.3311(5) 0.4592(9) 0.2318(4) 0.151 Uiso 1 d R
C35 C 0.4452(3) 0.3876(5) 0.1588(3) 0.0773(12) Uani 1 d .
H35B H 0.4354(3) 0.3306(5) 0.1136(3) 0.093 Uiso 1 d R
H35A H 0.4620(3) 0.4825(5) 0.1455(3) 0.093 Uiso 1 d R
O1G O 1.0550(4) 0.1794(5) 0.1945(3) 0.093(2) Uani 0.737(12) d PD
N2G N 1.1037(4) 0.0842(5) 0.1627(3) 0.078(2) Uani 0.737(12) d PD
O1'G O 1.0954(10) 0.1550(11) 0.1398(7) 0.083(5) Uiso 0.263(12) d PD
N2'G N 1.0628(7) 0.1007(8) 0.1976(6) 0.093(8) Uiso 0.263(12) d PD
N1G N 1.0980(3) -0.0348(4) 0.2022(2) 0.0814(11) Uani 1 d D
C2G C 1.0489(4) -0.0688(7) 0.2706(3) 0.095(2) Uani 1 d D
H2GB H 0.9881(4) -0.1387(7) 0.2591(3) 0.114 Uiso 1 d R
H2GA H 1.0142(4) 0.0115(7) 0.2921(3) 0.114 Uiso 1 d R
C3G C 1.1438(4) -0.1331(6) 0.3283(2) 0.0854(13) Uani 1 d .
H3GB H 1.2006(4) -0.0598(6) 0.3421(2) 0.103 Uiso 1 d R
H3GA H 1.1138(4) -0.1647(6) 0.3740(2) 0.103 Uiso 1 d R
C4G C 1.2053(4) -0.2520(5) 0.2954(2) 0.0673(10) Uani 1 d .
H4G H 1.1443(4) -0.3196(5) 0.2797(2) 0.081 Uiso 1 d R
C5G C 1.2539(5) -0.2078(7) 0.2232(3) 0.097(2) Uani 1 d .
H5GB H 1.2901(5) -0.2864(7) 0.2010(3) 0.116 Uiso 1 d R
H5GA H 1.3144(5) -0.1380(7) 0.2358(3) 0.116 Uiso 1 d R
C6G C 1.1579(5) -0.1438(7) 0.1658(3) 0.102(2) Uani 1 d D
H6GB H 1.1921(5) -0.1035(7) 0.1237(3) 0.122 Uiso 1 d R
H6GA H 1.1036(5) -0.2166(7) 0.1467(3) 0.122 Uiso 1 d R
C7G C 1.2954(4) -0.3235(4) 0.3542(2) 0.0659(10) Uani 1 d .
C8G C 1.2653(5) -0.4432(5) 0.3916(3) 0.0823(13) Uani 1 d .
H8G H 1.1901(5) -0.4869(5) 0.3746(3) 0.099 Uiso 1 d R
C9G C 1.3453(6) -0.5086(7) 0.4455(3) 0.101(2) Uani 1 d .
H9G H 1.3194(6) -0.5865(7) 0.4737(3) 0.122 Uiso 1 d R
C10G C 1.4585(6) -0.4533(8) 0.4629(3) 0.110(2) Uani 1 d .
H10G H 1.5163(6) -0.5004(8) 0.4985(3) 0.132 Uiso 1 d R
C11G C 1.4892(5) -0.3365(8) 0.4269(4) 0.114(2) Uani 1 d .
H11G H 1.5679(5) -0.2985(8) 0.4390(4) 0.137 Uiso 1 d R
C12G C 1.4097(4) -0.2716(6) 0.3729(3) 0.0910(14) Uani 1 d .
H12G H 1.4317(4) -0.1874(6) 0.3483(3) 0.109 Uiso 1 d R

loop_
_atom_type_symbol
_atom_type_description
_atom_type_scat_dispersion_real
_atom_type_scat_dispersion_imag
_atom_type_scat_source
C C 0.0181 0.0091 'International Tables Vol C Tables 4.2.6.8 and 6.1.1.4'
H H 0.0000 0.0000 'International Tables Vol C Tables 4.2.6.8 and 6.1.1.4'
N N 0.0311 0.0180 'International Tables Vol C Tables 4.2.6.8 and 6.1.1.4'
O O 0.0492 0.0322 'International Tables Vol C Tables 4.2.6.8 and 6.1.1.4'

loop_
_geom_angle_atom_site_label_1
_geom_angle_atom_site_label_2
_geom_angle_atom_site_label_3
_geom_angle
C2 O1 C5 108.4(2)
C6 O2 H2O 108.7(25)
C4 O3 C2 110.4(2)
C7 O4 H4O 106.2(34)
O1 C2 O3 105.5(2)
O1 C2 C35 112.2(3)
O3 C2 C35 112.2(3)
O1 C2 C32 108.8(3)
O3 C2 C32 112.5(3)
C35 C2 C32 105.8(3)
O3 C4 C7 110.8(2)
O3 C4 C5 103.2(2)
C7 C4 C5 116.0(2)
O3 C4 H4 109.4(2)
C7 C4 H4 108.9(2)
C5 C4 H4 108.4(2)
O1 C5 C6 107.1(2)
O1 C5 C4 102.7(3)
C6 C5 C4 119.0(3)
O1 C5 H5 109.3(2)
C6 C5 H5 109.4(2)
C4 C5 H5 108.8(2)
O2 C6 C8 111.6(3)
O2 C6 C14 103.2(3)
C8 C6 C14 110.9(3)
O2 C6 C5 108.4(2)
C8 C6 C5 110.6(3)
C14 C6 C5 111.9(3)
O4 C7 C20 108.4(2)
O4 C7 C26 107.4(2)
C20 C7 C26 109.6(2)
O4 C7 C4 105.3(2)
C20 C7 C4 112.3(2)
C26 C7 C4 113.5(2)
C9 C8 C13 118.5(4)
C9 C8 C6 121.3(4)
C13 C8 C6 120.1(4)
C8 C9 C10 119.9(6)
C8 C9 H9 121.0(3)
C10 C9 H9 119.1(4)
C11 C10 C9 119.0(6)
C11 C10 H10 118.6(4)
C9 C10 H10 122.4(4)
C12 C11 C10 121.0(6)
C12 C11 H11 116.2(4)
C10 C11 H11 122.8(4)
C11 C12 C13 120.4(7)
C11 C12 H12 123.3(4)
C13 C12 H12 116.3(4)
C12 C13 C8 121.2(6)
C12 C13 H13 119.8(4)
C8 C13 H13 119.0(3)
C15 C14 C19 117.8(4)
C15 C14 C6 118.9(4)
C19 C14 C6 123.0(3)
C14 C15 C16 121.1(4)
C14 C15 H15 119.3(3)
C16 C15 H15 119.5(3)
C17 C16 C15 120.3(4)
C17 C16 H16 119.7(3)
C15 C16 H16 119.9(3)
C18 C17 C16 119.4(4)
C18 C17 H17 120.3(3)
C16 C17 H17 120.3(3)
C17 C18 C19 120.8(5)
C17 C18 H18 119.9(3)
C19 C18 H18 119.2(3)
C18 C19 C14 120.5(4)
C18 C19 H19 120.4(3)
C14 C19 H19 119.1(2)
C21 C20 C25 118.5(3)
C21 C20 C7 120.3(3)
C25 C20 C7 121.2(3)
C20 C21 C22 120.8(4)
C20 C21 H21 119.3(2)
C22 C21 H21 119.9(3)
C23 C22 C21 119.8(4)
C23 C22 H22 121.3(2)
C21 C22 H22 118.8(3)
C24 C23 C22 119.6(4)
C24 C23 H23 119.2(2)
C22 C23 H23 121.0(2)
C23 C24 C25 121.1(4)
C23 C24 H24 120.2(2)
C25 C24 H24 118.5(2)
C24 C25 C20 120.2(4)
C24 C25 H25 119.3(3)
C20 C25 H25 120.4(2)
C31 C26 C27 118.1(3)
C31 C26 C7 124.9(3)
C27 C26 C7 117.0(3)
C28 C27 C26 121.6(4)
C28 C27 H27 119.3(2)
C26 C27 H27 119.0(2)
C27 C28 C29 119.7(3)
C27 C28 H28 120.5(2)
C29 C28 H28 119.7(2)
C30 C29 C28 119.5(4)
C30 C29 H29 120.0(3)
C28 C29 H29 120.5(2)
C29 C30 C31 120.7(4)
C29 C30 H30 118.9(3)
C31 C30 H30 120.3(2)
C26 C31 C30 120.3(3)
C26 C31 H31 119.0(2)
C30 C31 H31 120.6(2)
C33 C32 C2 108.0(5)
C33 C32 H32B 107.5(4)
C2 C32 H32B 109.8(2)
C33 C32 H32A 113.2(5)
C2 C32 H32A 109.7(2)
H32B C32 H32A 108.6
C32 C33 C34 105.9(5)
C32 C33 H33B 112.7(3)
C34 C33 H33B 113.4(4)
C32 C33 H33A 107.8(4)
C34 C33 H33A 107.7(4)
H33B C33 H33A 109.1
C33 C34 C35 104.5(4)
C33 C34 H34B 112.9(4)
C35 C34 H34B 113.4(3)
C33 C34 H34A 107.3(4)
C35 C34 H34A 109.7(4)
H34B C34 H34A 108.8
C34 C35 C2 103.8(4)
C34 C35 H35B 110.1(3)
C2 C35 H35B 109.8(2)
C34 C35 H35A 111.4(4)
C2 C35 H35A 111.8(2)
H35B C35 H35A 109.7
O1G N2G N1G 109.6(5)
O1'G N2'G N1G 109.5(9)
N2G N1G C2G 133.1(5)
N2'G N1G C2G 97.3(7)
N2G N1G C6G 109.0(4)
N2'G N1G C6G 144.8(6)
C2G N1G C6G 117.9(4)
N1G C2G C3G 110.2(4)
N1G C2G H2GB 108.8(2)
C3G C2G H2GB 106.8(3)
N1G C2G H2GA 111.9(3)
C3G C2G H2GA 110.2(3)
H2GB C2G H2GA 108.7
C4G C3G C2G 111.9(4)
C4G C3G H3GB 109.0(3)
C2G C3G H3GB 105.7(3)
C4G C3G H3GA 108.6(2)
C2G C3G H3GA 113.5(3)
H3GB C3G H3GA 108.0
C3G C4G C5G 110.7(4)
C3G C4G C7G 112.4(3)
C5G C4G C7G 114.8(4)
C3G C4G H4G 105.8(3)
C5G C4G H4G 105.4(3)
C7G C4G H4G 107.0(2)
C6G C5G C4G 111.9(4)
C6G C5G H5GB 110.3(3)
C4G C5G H5GB 110.1(3)
C6G C5G H5GA 107.8(3)
C4G C5G H5GA 108.6(3)
H5GB C5G H5GA 108.0
N1G C6G C5G 109.3(4)
N1G C6G H6GB 108.3(3)
C5G C6G H6GB 110.9(3)
N1G C6G H6GA 111.5(2)
C5G C6G H6GA 108.5(4)
H6GB C6G H6GA 108.4
C12G C7G C8G 117.3(4)
C12G C7G C4G 121.9(4)
C8G C7G C4G 120.9(4)
C9G C8G C7G 121.6(5)
C9G C8G H8G 120.0(3)
C7G C8G H8G 117.9(3)
C8G C9G C10G 119.5(5)
C8G C9G H9G 119.6(3)
C10G C9G H9G 120.7(3)
C11G C10G C9G 119.6(6)
C11G C10G H10G 120.1(4)
C9G C10G H10G 120.2(4)
C10G C11G C12G 121.0(6)
C10G C11G H11G 119.4(4)
C12G C11G H11G 119.5(4)
C11G C12G C7G 121.0(5)
C11G C12G H12G 120.5(4)
C7G C12G H12G 118.5(3)

loop_
_geom_bond_atom_site_label_1
_geom_bond_atom_site_label_2
_geom_bond_distance
O1 C2 1.421(4)
O1 C5 1.421(4)
O2 C6 1.436(4)
O2 H2O 0.94(5)
O3 C4 1.433(4)
O3 C2 1.434(4)
O4 C7 1.450(4)
O4 H4O 0.85(5)
C2 C35 1.523(5)
C2 C32 1.524(5)
C4 C7 1.546(4)
C4 C5 1.551(5)
C4 H4 0.96
C5 C6 1.546(4)
C5 H5 0.96
C6 C8 1.528(5)
C6 C14 1.542(5)
C7 C20 1.519(4)
C7 C26 1.531(5)
C8 C9 1.369(6)
C8 C13 1.397(6)
C9 C10 1.441(8)
C9 H9 0.96
C10 C11 1.368(10)
C10 H10 0.96
C11 C12 1.353(10)
C11 H11 0.96
C12 C13 1.377(7)
C12 H12 0.96
C13 H13 0.96
C14 C15 1.382(5)
C14 C19 1.386(6)
C15 C16 1.384(7)
C15 H15 0.96
C16 C17 1.369(7)
C16 H16 0.96
C17 C18 1.363(6)
C17 H17 0.96
C18 C19 1.388(6)
C18 H18 0.96
C19 H19 0.96
C20 C21 1.387(5)
C20 C25 1.395(5)
C21 C22 1.390(5)
C21 H21 0.96
C22 C23 1.389(7)
C22 H22 0.96
C23 C24 1.361(6)
C23 H23 0.96
C24 C25 1.385(5)
C24 H24 0.96
C25 H25 0.96
C26 C31 1.380(5)
C26 C27 1.398(5)
C27 C28 1.375(6)
C27 H27 0.96
C28 C29 1.385(7)
C28 H28 0.96
C29 C30 1.377(6)
C29 H29 0.96
C30 C31 1.394(6)
C30 H30 0.96
C31 H31 0.96
C32 C33 1.421(7)
C32 H32B 0.96
C32 H32A 0.96
C33 C34 1.502(11)
C33 H33B 0.96
C33 H33A 0.96
C34 C35 1.513(7)
C34 H34B 0.96
C34 H34A 0.96
C35 H35B 0.96
C35 H35A 0.96
O1G N2G 1.232(5)
N2G N1G 1.337(5)
O1'G N2'G 1.239(7)
N2'G N1G 1.352(7)
N1G C2G 1.426(6)
N1G C6G 1.434(7)
C2G C3G 1.516(6)
C2G H2GB 0.96
C2G H2GA 0.96
C3G C4G 1.484(7)
C3G H3GB 0.96
C3G H3GA 0.96
C4G C5G 1.509(6)
C4G C7G 1.522(6)
C4G H4G 0.96
C5G C6G 1.517(7)
C5G H5GB 0.96
C5G H5GA 0.96
C6G H6GB 0.96
C6G H6GA 0.96
C7G C12G 1.384(6)
C7G C8G 1.383(6)
C8G C9G 1.377(7)
C8G H8G 0.96
C9G C10G 1.382(8)
C9G H9G 0.96
C10G C11G 1.348(9)
C10G H10G 0.96
C11G C12G 1.374(7)
C11G H11G 0.96
C12G H12G 0.96

loop_
_geom_torsion_atom_site_label_1
_geom_torsion_atom_site_label_2
_geom_torsion_atom_site_label_3
_geom_torsion_atom_site_label_4
_geom_torsion
C5 O1 C2 O3 26.8(4)
C5 O1 C2 C35 -95.6(3)
C5 O1 C2 C32 147.7(3)
C4 O3 C2 O1 -9.3(4)
C4 O3 C2 C35 113.2(3)
C4 O3 C2 C32 -127.7(3)
C2 O3 C4 C7 -134.6(3)
C2 O3 C4 C5 -9.8(3)
C2 O1 C5 C6 -158.3(3)
C2 O1 C5 C4 -32.2(3)
O3 C4 C5 O1 25.1(3)
C7 C4 C5 O1 146.4(2)
O3 C4 C5 C6 143.2(3)
C7 C4 C5 C6 -95.6(3)
O1 C5 C6 O2 -171.0(3)
C4 C5 C6 O2 73.2(4)
O1 C5 C6 C8 66.4(4)
C4 C5 C6 C8 -49.4(4)
O1 C5 C6 C14 -57.9(3)
C4 C5 C6 C14 -173.6(3)
O3 C4 C7 O4 176.9(3)
C5 C4 C7 O4 59.7(3)
O3 C4 C7 C20 59.1(3)
C5 C4 C7 C20 -58.0(3)
O3 C4 C7 C26 -65.9(3)
C5 C4 C7 C26 176.9(3)
O2 C6 C8 C9 -14.4(5)
C14 C6 C8 C9 -128.8(4)
C5 C6 C8 C9 106.4(4)
O2 C6 C8 C13 168.1(3)
C14 C6 C8 C13 53.7(4)
C5 C6 C8 C13 -71.1(4)
C13 C8 C9 C10 0.2(6)
C6 C8 C9 C10 -177.3(4)
C8 C9 C10 C11 0.2(8)
C9 C10 C11 C12 0.0(9)
C10 C11 C12 C13 -0.5(9)
C11 C12 C13 C8 0.9(8)
C9 C8 C13 C12 -0.7(6)
C6 C8 C13 C12 176.8(4)
O2 C6 C14 C15 -78.0(4)
C8 C6 C14 C15 41.6(4)
C5 C6 C14 C15 165.7(3)
O2 C6 C14 C19 95.9(4)
C8 C6 C14 C19 -144.5(3)
C5 C6 C14 C19 -20.5(4)
C19 C14 C15 C16 -1.5(6)
C6 C14 C15 C16 172.7(4)
C14 C15 C16 C17 0.5(7)
C15 C16 C17 C18 0.8(7)
C16 C17 C18 C19 -1.1(7)
C17 C18 C19 C14 0.1(6)
C15 C14 C19 C18 1.2(6)
C6 C14 C19 C18 -172.8(3)
O4 C7 C20 C21 159.7(3)
C26 C7 C20 C21 42.7(4)
C4 C7 C20 C21 -84.4(4)
O4 C7 C20 C25 -20.4(4)
C26 C7 C20 C25 -137.4(3)
C4 C7 C20 C25 95.5(3)
C25 C20 C21 C22 -1.3(5)
C7 C20 C21 C22 178.7(3)
C20 C21 C22 C23 0.5(6)
C21 C22 C23 C24 0.1(6)
C22 C23 C24 C25 0.0(7)
C23 C24 C25 C20 -0.8(6)
C21 C20 C25 C24 1.4(5)
C7 C20 C25 C24 -178.5(3)
O4 C7 C26 C31 118.6(3)
C20 C7 C26 C31 -123.8(3)
C4 C7 C26 C31 2.6(4)
O4 C7 C26 C27 -59.5(4)
C20 C7 C26 C27 58.1(4)
C4 C7 C26 C27 -175.5(3)
C31 C26 C27 C28 -0.3(6)
C7 C26 C27 C28 177.9(4)
C26 C27 C28 C29 0.3(6)
C27 C28 C29 C30 0.0(6)
C28 C29 C30 C31 -0.2(6)
C27 C26 C31 C30 0.1(5)
C7 C26 C31 C30 -178.0(4)
C29 C30 C31 C26 0.1(6)
O1 C2 C32 C33 126.6(5)
O3 C2 C32 C33 -116.9(5)
C35 C2 C32 C33 5.8(6)
C2 C32 C33 C34 -25.4(7)
C32 C33 C34 C35 35.4(7)
C33 C34 C35 C2 -30.7(6)
O1 C2 C35 C34 -102.8(5)
O3 C2 C35 C34 138.7(4)
C32 C2 C35 C34 15.7(5)
O1G N2G N1G C2G -0.2(3)
O1'G N2G N1G C6G 131.1(66)
O1G N2G N1G C6G -178.4(2)
O1G N2'G N1G C2G 126.7(74)
O1'G N2'G N1G C2G -179.3(3)
O1'G N2'G N1G C6G -1.2(5)
N2G N1G C2G C3G -124.0(5)
N2'G N1G C2G C3G -127.2(5)
C6G N1G C2G C3G 54.1(5)
N1G C2G C3G C4G -52.1(6)
C2G C3G C4G C5G 53.8(6)
C2G C3G C4G C7G -176.4(4)
C3G C4G C5G C6G -54.2(6)
C7G C4G C5G C6G 177.2(5)
N2G N1G C6G C5G 124.5(4)
N2'G N1G C6G C5G 128.1(6)
C2G N1G C6G C5G -54.0(5)
C4G C5G C6G N1G 52.0(6)
C3G C4G C7G C12G -82.6(5)
C5G C4G C7G C12G 45.1(6)
C3G C4G C7G C8G 96.8(5)
C5G C4G C7G C8G -135.5(5)
C12G C7G C8G C9G 0.1(7)
C4G C7G C8G C9G -179.4(4)
C7G C8G C9G C10G 0.2(8)
C8G C9G C10G C11G -0.2(9)
C9G C10G C11G C12G -0.1(10)
C10G C11G C12G C7G 0.4(10)
C8G C7G C12G C11G -0.4(8)
C4G C7G C12G C11G 179.0(5)
